data_4101878
loop_
_publ_author_name
'David E. Herbert'
'Joe B. Gilroy'
'Anne Staubitz'
'Mairi F. Haddow'
'Jeremy N. Harvey'
'Ian Manners'

_publ_section_title
;
 Strain-Induced Cleavage of Carbon-Carbon Bonds: Bridge Rupture Reactions
 of Group 8 Dicarba[2]metallocenophanes
;
_journal_name_full 'Journal of the American Chemical Society'
_journal_page_first 1988
_journal_page_last 1998
_journal_paper_doi 10.1021/ja9087049
_journal_volume 132
_journal_year 2010
_chemical_absolute_configuration uk
_chemical_formula_moiety 'C20 H28 Fe'
_chemical_formula_sum 'C20 H28 Fe'
_chemical_formula_weight 324.27
_chemical_name_common rac-1,1'-ditertbutylethylenylferrocene
_chemical_name_systematic
; 
 ? 
;
_space_group_IT_number 5
_symmetry_cell_setting monoclinic
_symmetry_space_group_name_Hall 'C 2y'
_symmetry_space_group_name_H-M 'C 1 2 1'
_atom_sites_solution_hydrogens geom
_atom_sites_solution_primary direct
_atom_sites_solution_secondary difmap
_audit_creation_method SHELXL-97
_cell_angle_alpha 90.00
_cell_angle_beta 97.722(2)
_cell_angle_gamma 90.00
_cell_formula_units_Z 6
_cell_length_a 31.1903(13)
_cell_length_b 9.7393(4)
_cell_length_c 8.3897(3)
_cell_measurement_reflns_used 3828
_cell_measurement_temperature 100(2)
_cell_measurement_theta_max 27.48
_cell_measurement_theta_min 2.19
_cell_volume 2525.44(17)
_computing_cell_refinement 'Bruker SMART'
_computing_data_collection 'Bruker SMART'
_computing_data_reduction 'Bruker SAINT'
_computing_molecular_graphics 'Bruker SHELXTL'
_computing_publication_material 'Bruker SHELXTL'
_computing_structure_refinement 'SHELXL-97 (Sheldrick, 1997)'
_computing_structure_solution 'SHELXS-97 (Sheldrick, 1990)'
_diffrn_ambient_temperature 100(2)
_diffrn_measured_fraction_theta_full 0.993
_diffrn_measured_fraction_theta_max 0.809
_diffrn_measurement_device_type 'CCD area detector'
_diffrn_measurement_method 'phi and omega scans'
_diffrn_radiation_monochromator graphite
_diffrn_radiation_source 'fine-focus sealed tube'
_diffrn_radiation_type MoK\a
_diffrn_radiation_wavelength 0.71073
_diffrn_reflns_av_R_equivalents 0.0000
_diffrn_reflns_av_sigmaI/netI 0.0733
_diffrn_reflns_limit_h_max 46
_diffrn_reflns_limit_h_min -47
_diffrn_reflns_limit_k_max 14
_diffrn_reflns_limit_k_min 0
_diffrn_reflns_limit_l_max 12
_diffrn_reflns_limit_l_min 0
_diffrn_reflns_number 4409
_diffrn_reflns_theta_full 27.50
_diffrn_reflns_theta_max 33.81
_diffrn_reflns_theta_min 1.32
_exptl_absorpt_coefficient_mu 0.888
_exptl_absorpt_correction_T_max 0.917
_exptl_absorpt_correction_T_min 0.799
_exptl_absorpt_correction_type multi-scan
_exptl_absorpt_process_details 'TWINABS v2 (Bruker AXS, 2008)'
_exptl_crystal_colour orange
_exptl_crystal_density_diffrn 1.279
_exptl_crystal_density_method 'not measured'
_exptl_crystal_description needle
_exptl_crystal_F_000 1044
_exptl_crystal_size_max 0.43
_exptl_crystal_size_mid 0.269
_exptl_crystal_size_min 0.098
_refine_diff_density_max 1.040
_refine_diff_density_min -0.668
_refine_diff_density_rms 0.106
_refine_ls_abs_structure_details 'Flack H D (1983), Acta Cryst. A39, 876-881'
_refine_ls_extinction_method none
_refine_ls_goodness_of_fit_ref 1.043
_refine_ls_hydrogen_treatment constr
_refine_ls_matrix_type full
_refine_ls_number_parameters 335
_refine_ls_number_reflns 4409
_refine_ls_number_restraints 99
_refine_ls_restrained_S_all 1.031
_refine_ls_R_factor_all 0.0741
_refine_ls_R_factor_gt 0.0592
_refine_ls_shift/su_max 0.001
_refine_ls_shift/su_mean 0.000
_refine_ls_structure_factor_coef Fsqd
_refine_ls_weighting_details 'calc w=1/[\s^2^(Fo^2^)+(0.0704P)^2^+6.2880P] where P=(Fo^2^+2Fc^2^)/3'
_refine_ls_weighting_scheme calc
_refine_ls_wR_factor_gt 0.1421
_refine_ls_wR_factor_ref 0.1507
_reflns_number_gt 3699
_reflns_number_total 4409
_reflns_threshold_expression >2sigma(I)
_cod_data_source_file ja9087049_si_003.cif
_cod_data_source_block Fe-tBu_rac_twin5
_cod_database_code 4101878

loop_
_symmetry_equiv_pos_as_xyz
'x, y, z'
'-x, y, -z'
'x+1/2, y+1/2, z'
'-x+1/2, y+1/2, -z'

loop_
_atom_site_label
_atom_site_type_symbol
_atom_site_fract_x
_atom_site_fract_y
_atom_site_fract_z
_atom_site_U_iso_or_equiv
_atom_site_adp_type
_atom_site_occupancy
_atom_site_symmetry_multiplicity
_atom_site_calc_flag
_atom_site_refinement_flags
_atom_site_disorder_assembly
_atom_site_disorder_group
Fe1 Fe 0.83556(2) 1.09323(7) 0.45489(8) 0.01966(16) Uani 1 1 d . . .
C1 C 0.86065(16) 0.9281(6) 0.5625(6) 0.0237(10) Uani 1 1 d . . .
C2 C 0.89442(16) 1.0168(6) 0.5246(6) 0.0234(10) Uani 1 1 d . . .
H2 H 0.9156 0.9939 0.4575 0.028 Uiso 1 1 calc R . .
C3 C 0.89126(18) 1.1454(6) 0.6040(7) 0.0271(11) Uani 1 1 d . . .
H3 H 0.9095 1.2228 0.5974 0.033 Uiso 1 1 calc R . .
C4 C 0.85581(18) 1.1368(6) 0.6952(6) 0.0254(11) Uani 1 1 d . . .
H4 H 0.8461 1.2075 0.7597 0.031 Uiso 1 1 calc R . .
C5 C 0.83765(18) 1.0018(6) 0.6714(6) 0.0223(10) Uani 1 1 d . . .
H5 H 0.8141 0.9671 0.7202 0.027 Uiso 1 1 calc R . .
C6 C 0.84364(19) 0.7920(6) 0.4828(7) 0.0277(11) Uani 1 1 d . . .
H6 H 0.8153 0.7751 0.5225 0.033 Uiso 1 1 calc R . .
C7 C 0.83223(18) 0.8208(6) 0.2982(7) 0.0263(11) Uani 1 1 d . . .
H7 H 0.8606 0.8283 0.2557 0.032 Uiso 1 1 calc R . .
C8 C 0.81195(18) 0.9690(6) 0.2836(7) 0.0254(11) Uani 1 1 d . . .
C9 C 0.77709(19) 1.0263(8) 0.3529(7) 0.0353(15) Uani 1 1 d . . .
H9 H 0.7563 0.9767 0.4028 0.042 Uiso 1 1 calc R . .
C10 C 0.7787(2) 1.1734(8) 0.3344(7) 0.0372(16) Uani 1 1 d . . .
H10 H 0.7599 1.2383 0.3731 0.045 Uiso 1 1 calc R . .
C11 C 0.8137(2) 1.2034(7) 0.2475(7) 0.0322(13) Uani 1 1 d . . .
H11 H 0.8225 1.2921 0.2174 0.039 Uiso 1 1 calc R . .
C12 C 0.83337(18) 1.0764(6) 0.2137(6) 0.0237(11) Uani 1 1 d . . .
H12 H 0.8570 1.0658 0.1540 0.028 Uiso 1 1 calc R . .
C13 C 0.87314(18) 0.6707(5) 0.5489(7) 0.0226(10) Uani 1 1 d . . .
C14 C 0.8483(3) 0.5327(7) 0.5521(9) 0.0442(16) Uani 1 1 d . . .
H14A H 0.8690 0.4573 0.5745 0.066 Uiso 1 1 calc R . .
H14B H 0.8308 0.5176 0.4475 0.066 Uiso 1 1 calc R . .
H14C H 0.8294 0.5361 0.6363 0.066 Uiso 1 1 calc R . .
C15 C 0.9126(2) 0.6566(8) 0.4635(8) 0.0376(14) Uani 1 1 d . . .
H15A H 0.9252 0.7475 0.4504 0.056 Uiso 1 1 calc R . .
H15B H 0.9043 0.6150 0.3576 0.056 Uiso 1 1 calc R . .
H15C H 0.9341 0.5982 0.5273 0.056 Uiso 1 1 calc R . .
C16 C 0.8893(2) 0.6973(7) 0.7304(7) 0.0377(14) Uani 1 1 d . . .
H16A H 0.9076 0.7796 0.7412 0.057 Uiso 1 1 calc R . .
H16B H 0.9061 0.6182 0.7757 0.057 Uiso 1 1 calc R . .
H16C H 0.8644 0.7110 0.7884 0.057 Uiso 1 1 calc R . .
C17 C 0.8041(2) 0.7211(7) 0.1812(7) 0.0354(13) Uani 1 1 d . . .
C18 C 0.7900(2) 0.7978(9) 0.0222(8) 0.0413(16) Uani 1 1 d . . .
H18A H 0.7671 0.8635 0.0372 0.062 Uiso 1 1 calc R . .
H18B H 0.7792 0.7317 -0.0616 0.062 Uiso 1 1 calc R . .
H18C H 0.8149 0.8471 -0.0101 0.062 Uiso 1 1 calc R . .
C19 C 0.7660(2) 0.6608(11) 0.2482(9) 0.059(3) Uani 1 1 d . . .
H19A H 0.7497 0.6014 0.1673 0.089 Uiso 1 1 calc R . .
H19B H 0.7471 0.7350 0.2767 0.089 Uiso 1 1 calc R . .
H19C H 0.7761 0.6068 0.3444 0.089 Uiso 1 1 calc R . .
C20 C 0.8323(2) 0.5995(9) 0.1298(7) 0.0386(13) Uani 1 1 d . . .
H20A H 0.8139 0.5365 0.0597 0.058 Uiso 1 1 calc R . .
H20B H 0.8455 0.5502 0.2258 0.058 Uiso 1 1 calc R . .
H20C H 0.8551 0.6360 0.0717 0.058 Uiso 1 1 calc R . .
Fe2 Fe 1.0000 -0.08143(9) 0.0000 0.0159(2) Uani 1 2 d S . .
C21 C 0.97523(18) 0.0687(5) 0.1150(7) 0.0258(11) Uani 1 1 d . . .
C22 C 0.99816(19) -0.0204(7) 0.2287(7) 0.0298(13) Uani 1 1 d . . .
H22 H 1.0220 0.0053 0.3055 0.036 Uiso 1 1 calc R . .
C23 C 0.98030(19) -0.1532(7) 0.2109(7) 0.0322(13) Uani 1 1 d . . .
H23 H 0.9904 -0.2316 0.2721 0.039 Uiso 1 1 calc R . .
C24 C 0.94490(17) -0.1505(6) 0.0874(7) 0.0239(10) Uani 1 1 d . . .
H24 H 0.9273 -0.2265 0.0500 0.029 Uiso 1 1 calc R . .
C25 C 0.94029(16) -0.0126(6) 0.0286(6) 0.0224(10) Uani 1 1 d . . .
H25 H 0.9184 0.0201 -0.0522 0.027 Uiso 1 1 calc R . .
C27 C 0.96405(19) 0.3271(6) 0.1455(7) 0.0257(10) Uani 1 1 d U . .
C26A C 0.9949(3) 0.2080(8) 0.0885(11) 0.0167(14) Uani 0.648(9) 1 d PU . 1
H26A H 1.0232 0.2130 0.1603 0.020 Uiso 0.648(9) 1 calc PR . 1
C28A C 0.9922(3) 0.4532(9) 0.2051(13) 0.034(2) Uani 0.648(9) 1 d PU . 1
H28A H 1.0191 0.4217 0.2683 0.051 Uiso 0.648(9) 1 calc PR . 1
H28B H 0.9763 0.5113 0.2722 0.051 Uiso 0.648(9) 1 calc PR . 1
H28C H 0.9990 0.5060 0.1123 0.051 Uiso 0.648(9) 1 calc PR . 1
C29A C 0.9487(3) 0.2707(9) 0.3035(10) 0.0273(18) Uani 0.648(9) 1 d PU . 1
H29A H 0.9364 0.3459 0.3602 0.041 Uiso 0.648(9) 1 calc PR . 1
H29B H 0.9735 0.2315 0.3729 0.041 Uiso 0.648(9) 1 calc PR . 1
H29C H 0.9268 0.1995 0.2762 0.041 Uiso 0.648(9) 1 calc PR . 1
C30A C 0.9265(3) 0.3553(10) 0.0304(12) 0.0297(19) Uani 0.648(9) 1 d PU . 1
H30A H 0.9356 0.3893 -0.0696 0.045 Uiso 0.648(9) 1 calc PR . 1
H30B H 0.9086 0.4249 0.0742 0.045 Uiso 0.648(9) 1 calc PR . 1
H30C H 0.9096 0.2708 0.0084 0.045 Uiso 0.648(9) 1 calc PR . 1
C26B C 0.9766(5) 0.2144(13) 0.0276(18) 0.013(2) Uani 0.352(9) 1 d PU . 2
H26B H 0.9545 0.2143 -0.0705 0.015 Uiso 0.352(9) 1 calc PR . 2
C28B C 0.9470(5) 0.4644(15) 0.0384(19) 0.023(3) Uani 0.352(9) 1 d PU . 2
H28D H 0.9718 0.5107 0.0014 0.035 Uiso 0.352(9) 1 calc PR . 2
H28E H 0.9327 0.5275 0.1052 0.035 Uiso 0.352(9) 1 calc PR . 2
H28F H 0.9266 0.4362 -0.0548 0.035 Uiso 0.352(9) 1 calc PR . 2
C29B C 0.9967(6) 0.367(2) 0.2756(19) 0.030(3) Uani 0.352(9) 1 d PU . 2
H29D H 1.0058 0.2866 0.3418 0.045 Uiso 0.352(9) 1 calc PR . 2
H29E H 0.9848 0.4366 0.3419 0.045 Uiso 0.352(9) 1 calc PR . 2
H29F H 1.0217 0.4053 0.2315 0.045 Uiso 0.352(9) 1 calc PR . 2
C30B C 0.9205(6) 0.2848(18) 0.206(2) 0.035(4) Uani 0.352(9) 1 d PU . 2
H30D H 0.9126 0.3539 0.2815 0.053 Uiso 0.352(9) 1 calc PR . 2
H30E H 0.9240 0.1954 0.2593 0.053 Uiso 0.352(9) 1 calc PR . 2
H30F H 0.8976 0.2788 0.1136 0.053 Uiso 0.352(9) 1 calc PR . 2

loop_
_atom_site_aniso_label
_atom_site_aniso_U_11
_atom_site_aniso_U_22
_atom_site_aniso_U_33
_atom_site_aniso_U_23
_atom_site_aniso_U_13
_atom_site_aniso_U_12
Fe1 0.0203(3) 0.0231(3) 0.0145(3) 0.0004(3) -0.0015(2) 0.0068(3)
C1 0.027(2) 0.021(2) 0.020(2) -0.006(2) -0.0079(17) 0.010(2)
C2 0.020(2) 0.025(2) 0.023(2) -0.001(2) -0.0048(18) 0.0093(19)
C3 0.026(2) 0.022(2) 0.031(3) -0.002(2) -0.005(2) -0.003(2)
C4 0.032(3) 0.021(2) 0.021(2) -0.0054(19) -0.0047(19) 0.006(2)
C5 0.028(2) 0.021(2) 0.017(2) -0.0001(19) -0.0010(18) 0.006(2)
C6 0.030(3) 0.023(3) 0.029(3) -0.008(2) -0.004(2) 0.006(2)
C7 0.029(2) 0.027(3) 0.024(3) 0.002(2) 0.005(2) -0.003(2)
C8 0.030(3) 0.021(2) 0.022(3) 0.004(2) -0.010(2) -0.004(2)
C9 0.020(2) 0.060(4) 0.023(3) 0.003(3) -0.004(2) 0.004(3)
C10 0.038(3) 0.052(4) 0.019(3) -0.005(3) -0.008(2) 0.025(3)
C11 0.043(3) 0.028(3) 0.022(3) 0.006(2) -0.009(2) 0.008(3)
C12 0.031(2) 0.023(3) 0.017(2) 0.0090(19) 0.0028(18) 0.002(2)
C13 0.027(2) 0.017(2) 0.024(2) 0.0042(19) 0.0038(19) 0.0008(19)
C14 0.056(4) 0.028(3) 0.047(4) 0.008(3) 0.001(3) 0.000(3)
C15 0.042(3) 0.040(3) 0.032(3) 0.004(3) 0.007(3) 0.013(3)
C16 0.048(3) 0.036(3) 0.028(3) 0.006(3) 0.000(3) 0.012(3)
C17 0.041(3) 0.034(3) 0.027(3) 0.002(2) -0.011(2) -0.010(3)
C18 0.047(4) 0.051(4) 0.024(3) -0.008(3) -0.003(3) 0.002(3)
C19 0.040(3) 0.105(7) 0.035(4) -0.027(4) 0.016(3) -0.040(4)
C20 0.049(3) 0.037(3) 0.030(3) 0.005(3) 0.006(3) -0.009(3)
Fe2 0.0164(4) 0.0152(4) 0.0155(5) 0.000 -0.0002(3) 0.000
C21 0.035(3) 0.021(3) 0.025(2) -0.0079(18) 0.015(2) -0.011(2)
C22 0.025(2) 0.051(4) 0.013(3) -0.006(2) 0.003(2) -0.015(3)
C23 0.030(3) 0.042(3) 0.025(3) 0.016(3) 0.006(2) 0.004(3)
C24 0.026(2) 0.020(2) 0.027(3) -0.005(2) 0.006(2) -0.005(2)
C25 0.019(2) 0.028(2) 0.021(2) 0.001(2) 0.0066(17) 0.0039(19)
C27 0.032(3) 0.020(2) 0.027(3) -0.0058(19) 0.013(2) -0.003(2)
C26A 0.019(3) 0.013(3) 0.016(4) -0.004(3) -0.002(3) -0.001(3)
C28A 0.040(5) 0.021(4) 0.047(6) -0.007(4) 0.021(4) -0.007(3)
C29A 0.036(4) 0.021(4) 0.027(4) -0.011(3) 0.014(3) -0.009(3)
C30A 0.025(4) 0.025(4) 0.042(5) 0.004(4) 0.017(3) 0.012(3)
C26B 0.015(5) 0.013(5) 0.010(6) 0.001(4) 0.004(5) 0.001(5)
C28B 0.023(6) 0.018(5) 0.030(7) -0.002(5) 0.010(5) 0.000(5)
C29B 0.033(7) 0.039(9) 0.020(7) -0.004(6) 0.008(5) 0.007(7)
C30B 0.039(7) 0.026(7) 0.046(10) -0.001(7) 0.026(7) -0.004(7)

loop_
_atom_type_symbol
_atom_type_description
_atom_type_scat_dispersion_real
_atom_type_scat_dispersion_imag
_atom_type_scat_source
C C 0.0033 0.0016 'International Tables Vol C Tables 4.2.6.8 and 6.1.1.4'
H H 0.0000 0.0000 'International Tables Vol C Tables 4.2.6.8 and 6.1.1.4'
Fe Fe 0.3463 0.8444 'International Tables Vol C Tables 4.2.6.8 and 6.1.1.4'

loop_
_geom_angle_atom_site_label_1
_geom_angle_atom_site_label_2
_geom_angle_atom_site_label_3
_geom_angle
_geom_angle_site_symmetry_1
_geom_angle_site_symmetry_3
_geom_angle_publ_flag
C8 Fe1 C1 85.3(2) . . ?
C8 Fe1 C2 103.1(2) . . ?
C1 Fe1 C2 42.5(2) . . ?
C8 Fe1 C5 110.7(2) . . ?
C1 Fe1 C5 42.1(2) . . ?
C2 Fe1 C5 69.7(2) . . ?
C8 Fe1 C9 41.8(3) . . ?
C1 Fe1 C9 102.3(3) . . ?
C2 Fe1 C9 138.5(3) . . ?
C5 Fe1 C9 99.1(3) . . ?
C8 Fe1 C12 41.6(2) . . ?
C1 Fe1 C12 110.7(2) . . ?
C2 Fe1 C12 99.7(2) . . ?
C5 Fe1 C12 149.1(2) . . ?
C9 Fe1 C12 69.0(2) . . ?
C8 Fe1 C3 143.6(2) . . ?
C1 Fe1 C3 70.8(2) . . ?
C2 Fe1 C3 41.2(2) . . ?
C5 Fe1 C3 68.9(2) . . ?
C9 Fe1 C3 167.7(2) . . ?
C12 Fe1 C3 122.6(2) . . ?
C8 Fe1 C10 70.1(3) . . ?
C1 Fe1 C10 143.0(3) . . ?
C2 Fe1 C10 167.8(2) . . ?
C5 Fe1 C10 121.9(3) . . ?
C9 Fe1 C10 41.3(3) . . ?
C12 Fe1 C10 68.3(2) . . ?
C3 Fe1 C10 143.0(3) . . ?
C8 Fe1 C4 151.7(2) . . ?
C1 Fe1 C4 70.7(2) . . ?
C2 Fe1 C4 69.1(2) . . ?
C5 Fe1 C4 41.1(2) . . ?
C9 Fe1 C4 128.2(2) . . ?
C12 Fe1 C4 162.6(2) . . ?
C3 Fe1 C4 40.4(2) . . ?
C10 Fe1 C4 121.7(2) . . ?
C8 Fe1 C11 69.7(2) . . ?
C1 Fe1 C11 151.2(2) . . ?
C2 Fe1 C11 128.5(3) . . ?
C5 Fe1 C11 161.6(2) . . ?
C9 Fe1 C11 68.6(3) . . ?
C12 Fe1 C11 40.7(2) . . ?
C3 Fe1 C11 122.3(3) . . ?
C10 Fe1 C11 40.1(3) . . ?
C4 Fe1 C11 136.9(2) . . ?
C5 C1 C2 106.6(5) . . ?
C5 C1 C6 122.4(5) . . ?
C2 C1 C6 129.9(5) . . ?
C5 C1 Fe1 71.2(3) . . ?
C2 C1 Fe1 70.2(3) . . ?
C6 C1 Fe1 114.4(3) . . ?
C3 C2 C1 109.1(5) . . ?
C3 C2 Fe1 72.0(3) . . ?
C1 C2 Fe1 67.3(3) . . ?
C2 C3 C4 107.8(5) . . ?
C2 C3 Fe1 66.8(3) . . ?
C4 C3 Fe1 70.2(3) . . ?
C3 C4 C5 107.3(5) . . ?
C3 C4 Fe1 69.4(3) . . ?
C5 C4 Fe1 67.3(3) . . ?
C1 C5 C4 109.1(5) . . ?
C1 C5 Fe1 66.7(3) . . ?
C4 C5 Fe1 71.7(3) . . ?
C1 C6 C13 110.2(4) . . ?
C1 C6 C7 107.1(5) . . ?
C13 C6 C7 122.3(5) . . ?
C17 C7 C6 122.9(5) . . ?
C17 C7 C8 109.6(5) . . ?
C6 C7 C8 106.1(4) . . ?
C12 C8 C9 108.2(6) . . ?
C12 C8 C7 120.3(5) . . ?
C9 C8 C7 130.7(6) . . ?
C12 C8 Fe1 72.1(3) . . ?
C9 C8 Fe1 71.7(4) . . ?
C7 C8 Fe1 113.8(4) . . ?
C8 C9 C10 107.9(6) . . ?
C8 C9 Fe1 66.5(3) . . ?
C10 C9 Fe1 71.4(4) . . ?
C11 C10 C9 107.4(6) . . ?
C11 C10 Fe1 70.2(3) . . ?
C9 C10 Fe1 67.3(4) . . ?
C10 C11 C12 107.7(6) . . ?
C10 C11 Fe1 69.7(3) . . ?
C12 C11 Fe1 67.5(3) . . ?
C8 C12 C11 108.7(5) . . ?
C8 C12 Fe1 66.3(3) . . ?
C11 C12 Fe1 71.8(3) . . ?
C15 C13 C6 112.4(5) . . ?
C15 C13 C14 111.7(6) . . ?
C6 C13 C14 113.0(5) . . ?
C15 C13 C16 107.5(5) . . ?
C6 C13 C16 108.7(5) . . ?
C14 C13 C16 102.9(5) . . ?
C19 C17 C18 111.5(6) . . ?
C19 C17 C7 114.5(5) . . ?
C18 C17 C7 108.2(5) . . ?
C19 C17 C20 108.0(6) . . ?
C18 C17 C20 103.5(5) . . ?
C7 C17 C20 110.6(5) . . ?
C21 Fe2 C21 83.9(3) 2_755 . ?
C21 Fe2 C22 108.1(3) 2_755 . ?
C21 Fe2 C22 41.5(3) . . ?
C21 Fe2 C22 41.5(3) 2_755 2_755 ?
C21 Fe2 C22 108.1(3) . 2_755 ?
C22 Fe2 C22 145.7(4) . 2_755 ?
C21 Fe2 C25 42.9(2) 2_755 2_755 ?
C21 Fe2 C25 103.9(2) . 2_755 ?
C22 Fe2 C25 99.2(2) . 2_755 ?
C22 Fe2 C25 69.2(2) 2_755 2_755 ?
C21 Fe2 C25 103.9(2) 2_755 . ?
C21 Fe2 C25 42.9(2) . . ?
C22 Fe2 C25 69.2(2) . . ?
C22 Fe2 C25 99.2(2) 2_755 . ?
C25 Fe2 C25 141.3(3) 2_755 . ?
C21 Fe2 C24 144.6(2) 2_755 . ?
C21 Fe2 C24 70.6(2) . . ?
C22 Fe2 C24 68.1(2) . . ?
C22 Fe2 C24 124.3(2) 2_755 . ?
C25 Fe2 C24 166.2(2) 2_755 . ?
C25 Fe2 C24 40.9(2) . . ?
C21 Fe2 C24 70.6(2) 2_755 2_755 ?
C21 Fe2 C24 144.6(2) . 2_755 ?
C22 Fe2 C24 124.3(2) . 2_755 ?
C22 Fe2 C24 68.1(2) 2_755 2_755 ?
C25 Fe2 C24 40.9(2) 2_755 2_755 ?
C25 Fe2 C24 166.2(2) . 2_755 ?
C24 Fe2 C24 142.1(3) . 2_755 ?
C21 Fe2 C23 148.4(3) 2_755 . ?
C21 Fe2 C23 69.6(3) . . ?
C22 Fe2 C23 40.3(3) . . ?
C22 Fe2 C23 164.1(2) 2_755 . ?
C25 Fe2 C23 126.6(2) 2_755 . ?
C25 Fe2 C23 68.1(2) . . ?
C24 Fe2 C23 39.8(2) . . ?
C24 Fe2 C23 123.3(2) 2_755 . ?
C21 Fe2 C23 69.6(3) 2_755 2_755 ?
C21 Fe2 C23 148.4(3) . 2_755 ?
C22 Fe2 C23 164.1(2) . 2_755 ?
C22 Fe2 C23 40.3(3) 2_755 2_755 ?
C25 Fe2 C23 68.1(2) 2_755 2_755 ?
C25 Fe2 C23 126.6(2) . 2_755 ?
C24 Fe2 C23 123.3(2) . 2_755 ?
C24 Fe2 C23 39.8(2) 2_755 2_755 ?
C23 Fe2 C23 140.5(4) . 2_755 ?
C22 C21 C25 106.2(5) . . ?
C22 C21 C26A 118.1(6) . . ?
C25 C21 C26A 134.6(6) . . ?
C22 C21 C26B 144.3(8) . . ?
C25 C21 C26B 108.6(7) . . ?
C26A C21 C26B 26.3(5) . . ?
C22 C21 Fe2 71.2(3) . . ?
C25 C21 Fe2 70.7(3) . . ?
C26A C21 Fe2 113.6(4) . . ?
C26B C21 Fe2 113.4(5) . . ?
C23 C22 C21 109.6(5) . . ?
C23 C22 Fe2 71.9(4) . . ?
C21 C22 Fe2 67.3(3) . . ?
C22 C23 C24 108.7(5) . . ?
C22 C23 Fe2 67.8(3) . . ?
C24 C23 Fe2 70.0(3) . . ?
C23 C24 C25 107.7(5) . . ?
C23 C24 Fe2 70.2(3) . . ?
C25 C24 Fe2 67.8(3) . . ?
C24 C25 C21 107.7(5) . . ?
C24 C25 Fe2 71.3(3) . . ?
C21 C25 Fe2 66.5(3) . . ?
C30A C27 C29B 152.0(9) . . ?
C30A C27 C28A 116.0(7) . . ?
C29B C27 C28A 39.8(8) . . ?
C30A C27 C26B 87.7(8) . . ?
C29B C27 C26B 117.2(10) . . ?
C28A C27 C26B 125.4(7) . . ?
C30A C27 C30B 66.6(8) . . ?
C29B C27 C30B 112.5(11) . . ?
C28A C27 C30B 125.6(8) . . ?
C26B C27 C30B 108.8(9) . . ?
C30A C27 C29A 108.7(6) . . ?
C29B C27 C29A 73.7(8) . . ?
C28A C27 C29A 103.2(6) . . ?
C26B C27 C29A 114.9(6) . . ?
C30B C27 C29A 42.3(8) . . ?
C30A C27 C26A 113.6(6) . . ?
C29B C27 C26A 91.7(8) . . ?
C28A C27 C26A 109.2(6) . . ?
C26B C27 C26A 25.9(5) . . ?
C30B C27 C26A 118.8(8) . . ?
C29A C27 C26A 105.1(6) . . ?
C30A C27 C28B 46.4(7) . . ?
C29B C27 C28B 109.5(10) . . ?
C28A C27 C28B 70.3(7) . . ?
C26B C27 C28B 108.2(8) . . ?
C30B C27 C28B 99.1(9) . . ?
C29A C27 C28B 129.0(7) . . ?
C26A C27 C28B 125.2(7) . . ?
C21 C26A C26A 106.1(5) . 2_755 ?
C21 C26A C27 109.2(5) . . ?
C26A C26A C27 119.1(6) 2_755 . ?
C27 C26B C26B 120.2(11) . 2_755 ?
C27 C26B C21 108.0(8) . . ?
C26B C26B C21 102.5(8) 2_755 . ?

loop_
_geom_bond_atom_site_label_1
_geom_bond_atom_site_label_2
_geom_bond_distance
_geom_bond_site_symmetry_2
_geom_bond_publ_flag
Fe1 C8 1.946(6) . ?
Fe1 C1 1.956(5) . ?
Fe1 C2 1.994(5) . ?
Fe1 C5 2.016(5) . ?
Fe1 C9 2.016(6) . ?
Fe1 C12 2.022(5) . ?
Fe1 C3 2.063(5) . ?
Fe1 C10 2.072(6) . ?
Fe1 C4 2.074(5) . ?
Fe1 C11 2.079(6) . ?
C1 C5 1.429(7) . ?
C1 C2 1.431(8) . ?
C1 C6 1.546(8) . ?
C2 C3 1.428(8) . ?
C3 C4 1.429(8) . ?
C4 C5 1.435(8) . ?
C6 C13 1.553(7) . ?
C6 C7 1.568(8) . ?
C7 C17 1.564(8) . ?
C7 C8 1.574(8) . ?
C8 C12 1.410(8) . ?
C8 C9 1.415(9) . ?
C9 C10 1.443(10) . ?
C10 C11 1.422(10) . ?
C11 C12 1.426(8) . ?
C13 C15 1.512(8) . ?
C13 C14 1.554(9) . ?
C13 C16 1.560(8) . ?
C17 C19 1.502(9) . ?
C17 C18 1.540(9) . ?
C17 C20 1.570(10) . ?
Fe2 C21 1.966(5) 2_755 ?
Fe2 C21 1.966(5) . ?
Fe2 C22 2.017(6) . ?
Fe2 C22 2.017(6) 2_755 ?
Fe2 C25 2.024(5) 2_755 ?
Fe2 C25 2.024(5) . ?
Fe2 C24 2.070(5) . ?
Fe2 C24 2.070(5) 2_755 ?
Fe2 C23 2.071(6) . ?
Fe2 C23 2.071(6) 2_755 ?
C21 C22 1.412(9) . ?
C21 C25 1.459(7) . ?
C21 C26A 1.517(9) . ?
C21 C26B 1.600(14) . ?
C22 C23 1.408(10) . ?
C23 C24 1.409(8) . ?
C24 C25 1.432(8) . ?
C27 C30A 1.442(11) . ?
C27 C29B 1.443(19) . ?
C27 C28A 1.553(10) . ?
C27 C26B 1.562(13) . ?
C27 C30B 1.567(16) . ?
C27 C29A 1.567(10) . ?
C27 C26A 1.620(9) . ?
C27 C28B 1.659(16) . ?
C26A C26A 1.559(16) 2_755 ?
C26B C26B 1.59(3) 2_755 ?

loop_
_geom_torsion_atom_site_label_1
_geom_torsion_atom_site_label_2
_geom_torsion_atom_site_label_3
_geom_torsion_atom_site_label_4
_geom_torsion
_geom_torsion_site_symmetry_1
_geom_torsion_site_symmetry_2
_geom_torsion_site_symmetry_3
_geom_torsion_site_symmetry_4
_geom_torsion_publ_flag
C8 Fe1 C1 C5 -128.4(4) . . . . ?
C2 Fe1 C1 C5 116.3(4) . . . . ?
C9 Fe1 C1 C5 -90.0(4) . . . . ?
C12 Fe1 C1 C5 -161.9(3) . . . . ?
C3 Fe1 C1 C5 79.4(3) . . . . ?
C10 Fe1 C1 C5 -80.9(5) . . . . ?
C4 Fe1 C1 C5 36.5(3) . . . . ?
C11 Fe1 C1 C5 -157.8(5) . . . . ?
C8 Fe1 C1 C2 115.3(3) . . . . ?
C5 Fe1 C1 C2 -116.3(4) . . . . ?
C9 Fe1 C1 C2 153.7(3) . . . . ?
C12 Fe1 C1 C2 81.7(3) . . . . ?
C3 Fe1 C1 C2 -36.9(3) . . . . ?
C10 Fe1 C1 C2 162.8(4) . . . . ?
C4 Fe1 C1 C2 -79.8(3) . . . . ?
C11 Fe1 C1 C2 85.9(6) . . . . ?
C8 Fe1 C1 C6 -10.6(4) . . . . ?
C2 Fe1 C1 C6 -125.9(5) . . . . ?
C5 Fe1 C1 C6 117.8(5) . . . . ?
C9 Fe1 C1 C6 27.8(5) . . . . ?
C12 Fe1 C1 C6 -44.1(5) . . . . ?
C3 Fe1 C1 C6 -162.8(5) . . . . ?
C10 Fe1 C1 C6 36.9(6) . . . . ?
C4 Fe1 C1 C6 154.3(5) . . . . ?
C11 Fe1 C1 C6 -40.0(7) . . . . ?
C5 C1 C2 C3 -2.2(6) . . . . ?
C6 C1 C2 C3 165.8(5) . . . . ?
Fe1 C1 C2 C3 60.1(4) . . . . ?
C5 C1 C2 Fe1 -62.3(3) . . . . ?
C6 C1 C2 Fe1 105.7(5) . . . . ?
C8 Fe1 C2 C3 171.7(3) . . . . ?
C1 Fe1 C2 C3 -120.6(4) . . . . ?
C5 Fe1 C2 C3 -80.7(3) . . . . ?
C9 Fe1 C2 C3 -161.3(4) . . . . ?
C12 Fe1 C2 C3 129.4(3) . . . . ?
C10 Fe1 C2 C3 116.7(13) . . . . ?
C4 Fe1 C2 C3 -36.7(3) . . . . ?
C11 Fe1 C2 C3 97.3(4) . . . . ?
C8 Fe1 C2 C1 -67.7(3) . . . . ?
C5 Fe1 C2 C1 39.9(3) . . . . ?
C9 Fe1 C2 C1 -40.7(5) . . . . ?
C12 Fe1 C2 C1 -110.0(3) . . . . ?
C3 Fe1 C2 C1 120.6(4) . . . . ?
C10 Fe1 C2 C1 -122.7(13) . . . . ?
C4 Fe1 C2 C1 83.8(3) . . . . ?
C11 Fe1 C2 C1 -142.1(3) . . . . ?
C1 C2 C3 C4 1.2(6) . . . . ?
Fe1 C2 C3 C4 58.4(4) . . . . ?
C1 C2 C3 Fe1 -57.2(3) . . . . ?
C8 Fe1 C3 C2 -13.7(5) . . . . ?
C1 Fe1 C3 C2 38.0(3) . . . . ?
C5 Fe1 C3 C2 83.0(4) . . . . ?
C9 Fe1 C3 C2 95.3(14) . . . . ?
C12 Fe1 C3 C2 -64.7(4) . . . . ?
C10 Fe1 C3 C2 -161.7(4) . . . . ?
C4 Fe1 C3 C2 120.5(5) . . . . ?
C11 Fe1 C3 C2 -113.4(4) . . . . ?
C8 Fe1 C3 C4 -134.1(4) . . . . ?
C1 Fe1 C3 C4 -82.5(3) . . . . ?
C2 Fe1 C3 C4 -120.5(5) . . . . ?
C5 Fe1 C3 C4 -37.5(3) . . . . ?
C9 Fe1 C3 C4 -25.2(15) . . . . ?
C12 Fe1 C3 C4 174.8(3) . . . . ?
C10 Fe1 C3 C4 77.9(5) . . . . ?
C11 Fe1 C3 C4 126.2(4) . . . . ?
C2 C3 C4 C5 0.4(6) . . . . ?
Fe1 C3 C4 C5 56.7(4) . . . . ?
C2 C3 C4 Fe1 -56.3(4) . . . . ?
C8 Fe1 C4 C3 116.0(5) . . . . ?
C1 Fe1 C4 C3 82.7(4) . . . . ?
C2 Fe1 C4 C3 37.4(3) . . . . ?
C5 Fe1 C4 C3 120.2(5) . . . . ?
C9 Fe1 C4 C3 173.4(4) . . . . ?
C12 Fe1 C4 C3 -14.8(9) . . . . ?
C10 Fe1 C4 C3 -136.2(4) . . . . ?
C11 Fe1 C4 C3 -87.2(4) . . . . ?
C8 Fe1 C4 C5 -4.2(6) . . . . ?
C1 Fe1 C4 C5 -37.4(3) . . . . ?
C2 Fe1 C4 C5 -82.8(3) . . . . ?
C9 Fe1 C4 C5 53.2(5) . . . . ?
C12 Fe1 C4 C5 -135.0(7) . . . . ?
C3 Fe1 C4 C5 -120.2(5) . . . . ?
C10 Fe1 C4 C5 103.6(4) . . . . ?
C11 Fe1 C4 C5 152.6(4) . . . . ?
C2 C1 C5 C4 2.4(6) . . . . ?
C6 C1 C5 C4 -166.7(5) . . . . ?
Fe1 C1 C5 C4 -59.2(4) . . . . ?
C2 C1 C5 Fe1 61.6(3) . . . . ?
C6 C1 C5 Fe1 -107.5(5) . . . . ?
C3 C4 C5 C1 -1.8(6) . . . . ?
Fe1 C4 C5 C1 56.2(3) . . . . ?
C3 C4 C5 Fe1 -58.0(4) . . . . ?
C8 Fe1 C5 C1 56.7(4) . . . . ?
C2 Fe1 C5 C1 -40.2(3) . . . . ?
C9 Fe1 C5 C1 98.3(4) . . . . ?
C12 Fe1 C5 C1 34.4(6) . . . . ?
C3 Fe1 C5 C1 -84.3(3) . . . . ?
C10 Fe1 C5 C1 135.5(4) . . . . ?
C4 Fe1 C5 C1 -121.2(4) . . . . ?
C11 Fe1 C5 C1 144.7(7) . . . . ?
C8 Fe1 C5 C4 177.9(3) . . . . ?
C1 Fe1 C5 C4 121.2(4) . . . . ?
C2 Fe1 C5 C4 81.1(3) . . . . ?
C9 Fe1 C5 C4 -140.4(4) . . . . ?
C12 Fe1 C5 C4 155.7(4) . . . . ?
C3 Fe1 C5 C4 36.9(3) . . . . ?
C10 Fe1 C5 C4 -103.2(4) . . . . ?
C11 Fe1 C5 C4 -94.1(8) . . . . ?
C5 C1 C6 C13 -111.7(6) . . . . ?
C2 C1 C6 C13 81.9(7) . . . . ?
Fe1 C1 C6 C13 165.9(4) . . . . ?
C5 C1 C6 C7 113.2(6) . . . . ?
C2 C1 C6 C7 -53.2(7) . . . . ?
Fe1 C1 C6 C7 30.8(6) . . . . ?
C1 C6 C7 C17 -165.1(5) . . . . ?
C13 C6 C7 C17 66.6(8) . . . . ?
C1 C6 C7 C8 -38.1(6) . . . . ?
C13 C6 C7 C8 -166.5(5) . . . . ?
C17 C7 C8 C12 -110.7(6) . . . . ?
C6 C7 C8 C12 114.7(6) . . . . ?
C17 C7 C8 C9 80.9(7) . . . . ?
C6 C7 C8 C9 -53.7(8) . . . . ?
C17 C7 C8 Fe1 166.8(4) . . . . ?
C6 C7 C8 Fe1 32.2(6) . . . . ?
C1 Fe1 C8 C12 -128.8(4) . . . . ?
C2 Fe1 C8 C12 -90.0(4) . . . . ?
C5 Fe1 C8 C12 -163.0(3) . . . . ?
C9 Fe1 C8 C12 116.8(5) . . . . ?
C3 Fe1 C8 C12 -80.8(5) . . . . ?
C10 Fe1 C8 C12 79.4(4) . . . . ?
C4 Fe1 C8 C12 -160.1(4) . . . . ?
C11 Fe1 C8 C12 36.6(3) . . . . ?
C1 Fe1 C8 C9 114.4(4) . . . . ?
C2 Fe1 C8 C9 153.2(4) . . . . ?
C5 Fe1 C8 C9 80.2(4) . . . . ?
C12 Fe1 C8 C9 -116.8(5) . . . . ?
C3 Fe1 C8 C9 162.4(4) . . . . ?
C10 Fe1 C8 C9 -37.5(4) . . . . ?
C4 Fe1 C8 C9 83.1(6) . . . . ?
C11 Fe1 C8 C9 -80.2(4) . . . . ?
C1 Fe1 C8 C7 -12.9(4) . . . . ?
C2 Fe1 C8 C7 25.9(5) . . . . ?
C5 Fe1 C8 C7 -47.1(5) . . . . ?
C9 Fe1 C8 C7 -127.3(6) . . . . ?
C12 Fe1 C8 C7 115.9(6) . . . . ?
C3 Fe1 C8 C7 35.1(6) . . . . ?
C10 Fe1 C8 C7 -164.7(5) . . . . ?
C4 Fe1 C8 C7 -44.2(7) . . . . ?
C11 Fe1 C8 C7 152.5(5) . . . . ?
C12 C8 C9 C10 -3.7(7) . . . . ?
C7 C8 C9 C10 165.8(6) . . . . ?
Fe1 C8 C9 C10 59.6(5) . . . . ?
C12 C8 C9 Fe1 -63.3(4) . . . . ?
C7 C8 C9 Fe1 106.1(6) . . . . ?
C1 Fe1 C9 C8 -68.3(4) . . . . ?
C2 Fe1 C9 C8 -41.5(5) . . . . ?
C5 Fe1 C9 C8 -111.1(4) . . . . ?
C12 Fe1 C9 C8 39.4(3) . . . . ?
C3 Fe1 C9 C8 -122.7(12) . . . . ?
C10 Fe1 C9 C8 120.0(6) . . . . ?
C4 Fe1 C9 C8 -143.3(3) . . . . ?
C11 Fe1 C9 C8 83.1(4) . . . . ?
C8 Fe1 C9 C10 -120.0(6) . . . . ?
C1 Fe1 C9 C10 171.7(4) . . . . ?
C2 Fe1 C9 C10 -161.5(4) . . . . ?
C5 Fe1 C9 C10 128.9(4) . . . . ?
C12 Fe1 C9 C10 -80.6(4) . . . . ?
C3 Fe1 C9 C10 117.3(13) . . . . ?
C4 Fe1 C9 C10 96.8(5) . . . . ?
C11 Fe1 C9 C10 -36.9(4) . . . . ?
C8 C9 C10 C11 2.4(7) . . . . ?
Fe1 C9 C10 C11 58.9(4) . . . . ?
C8 C9 C10 Fe1 -56.6(4) . . . . ?
C8 Fe1 C10 C11 -81.8(4) . . . . ?
C1 Fe1 C10 C11 -133.2(4) . . . . ?
C2 Fe1 C10 C11 -23.8(15) . . . . ?
C5 Fe1 C10 C11 175.5(4) . . . . ?
C9 Fe1 C10 C11 -119.7(6) . . . . ?
C12 Fe1 C10 C11 -37.3(4) . . . . ?
C3 Fe1 C10 C11 78.6(5) . . . . ?
C4 Fe1 C10 C11 126.8(4) . . . . ?
C8 Fe1 C10 C9 37.9(4) . . . . ?
C1 Fe1 C10 C9 -13.5(6) . . . . ?
C2 Fe1 C10 C9 95.9(14) . . . . ?
C5 Fe1 C10 C9 -64.8(5) . . . . ?
C12 Fe1 C10 C9 82.5(4) . . . . ?
C3 Fe1 C10 C9 -161.7(4) . . . . ?
C4 Fe1 C10 C9 -113.5(4) . . . . ?
C11 Fe1 C10 C9 119.7(6) . . . . ?
C9 C10 C11 C12 -0.2(7) . . . . ?
Fe1 C10 C11 C12 56.9(4) . . . . ?
C9 C10 C11 Fe1 -57.1(4) . . . . ?
C8 Fe1 C11 C10 82.8(4) . . . . ?
C1 Fe1 C11 C10 114.3(6) . . . . ?
C2 Fe1 C11 C10 173.7(4) . . . . ?
C5 Fe1 C11 C10 -12.1(10) . . . . ?
C9 Fe1 C11 C10 38.0(4) . . . . ?
C12 Fe1 C11 C10 120.3(6) . . . . ?
C3 Fe1 C11 C10 -135.7(4) . . . . ?
C4 Fe1 C11 C10 -85.7(5) . . . . ?
C8 Fe1 C11 C12 -37.4(3) . . . . ?
C1 Fe1 C11 C12 -6.0(7) . . . . ?
C2 Fe1 C11 C12 53.5(5) . . . . ?
C5 Fe1 C11 C12 -132.4(7) . . . . ?
C9 Fe1 C11 C12 -82.3(4) . . . . ?
C3 Fe1 C11 C12 104.0(4) . . . . ?
C10 Fe1 C11 C12 -120.3(6) . . . . ?
C4 Fe1 C11 C12 154.1(4) . . . . ?
C9 C8 C12 C11 3.6(6) . . . . ?
C7 C8 C12 C11 -167.1(5) . . . . ?
Fe1 C8 C12 C11 -59.5(4) . . . . ?
C9 C8 C12 Fe1 63.1(4) . . . . ?
C7 C8 C12 Fe1 -107.7(5) . . . . ?
C10 C11 C12 C8 -2.1(6) . . . . ?
Fe1 C11 C12 C8 56.1(4) . . . . ?
C10 C11 C12 Fe1 -58.2(4) . . . . ?
C1 Fe1 C12 C8 56.1(4) . . . . ?
C2 Fe1 C12 C8 98.8(4) . . . . ?
C5 Fe1 C12 C8 32.2(6) . . . . ?
C9 Fe1 C12 C8 -39.6(4) . . . . ?
C3 Fe1 C12 C8 136.0(3) . . . . ?
C10 Fe1 C12 C8 -84.1(4) . . . . ?
C4 Fe1 C12 C8 147.3(7) . . . . ?
C11 Fe1 C12 C8 -120.8(5) . . . . ?
C8 Fe1 C12 C11 120.8(5) . . . . ?
C1 Fe1 C12 C11 176.9(4) . . . . ?
C2 Fe1 C12 C11 -140.4(4) . . . . ?
C5 Fe1 C12 C11 153.0(4) . . . . ?
C9 Fe1 C12 C11 81.2(4) . . . . ?
C3 Fe1 C12 C11 -103.2(4) . . . . ?
C10 Fe1 C12 C11 36.8(4) . . . . ?
C4 Fe1 C12 C11 -91.9(8) . . . . ?
C1 C6 C13 C15 -83.2(6) . . . . ?
C7 C6 C13 C15 43.8(7) . . . . ?
C1 C6 C13 C14 149.2(5) . . . . ?
C7 C6 C13 C14 -83.8(7) . . . . ?
C1 C6 C13 C16 35.7(6) . . . . ?
C7 C6 C13 C16 162.7(5) . . . . ?
C6 C7 C17 C19 40.8(9) . . . . ?
C8 C7 C17 C19 -84.6(7) . . . . ?
C6 C7 C17 C18 165.8(5) . . . . ?
C8 C7 C17 C18 40.4(7) . . . . ?
C6 C7 C17 C20 -81.5(7) . . . . ?
C8 C7 C17 C20 153.1(5) . . . . ?
C21 Fe2 C21 C22 -126.4(4) 2_755 . . . ?
C22 Fe2 C21 C22 -160.5(3) 2_755 . . . ?
C25 Fe2 C21 C22 -88.2(3) 2_755 . . . ?
C25 Fe2 C21 C22 115.6(4) . . . . ?
C24 Fe2 C21 C22 78.6(3) . . . . ?
C24 Fe2 C21 C22 -83.0(5) 2_755 . . . ?
C23 Fe2 C21 C22 36.1(3) . . . . ?
C23 Fe2 C21 C22 -158.9(4) 2_755 . . . ?
C21 Fe2 C21 C25 118.1(4) 2_755 . . . ?
C22 Fe2 C21 C25 -115.6(4) . . . . ?
C22 Fe2 C21 C25 83.9(4) 2_755 . . . ?
C25 Fe2 C21 C25 156.3(3) 2_755 . . . ?
C24 Fe2 C21 C25 -37.0(3) . . . . ?
C24 Fe2 C21 C25 161.4(4) 2_755 . . . ?
C23 Fe2 C21 C25 -79.4(3) . . . . ?
C23 Fe2 C21 C25 85.6(5) 2_755 . . . ?
C21 Fe2 C21 C26A -13.1(4) 2_755 . . . ?
C22 Fe2 C21 C26A 113.2(6) . . . . ?
C22 Fe2 C21 C26A -47.3(6) 2_755 . . . ?
C25 Fe2 C21 C26A 25.0(6) 2_755 . . . ?
C25 Fe2 C21 C26A -131.2(7) . . . . ?
C24 Fe2 C21 C26A -168.2(6) . . . . ?
C24 Fe2 C21 C26A 30.2(7) 2_755 . . . ?
C23 Fe2 C21 C26A 149.3(6) . . . . ?
C23 Fe2 C21 C26A -45.7(8) 2_755 . . . ?
C21 Fe2 C21 C26B 15.6(7) 2_755 . . . ?
C22 Fe2 C21 C26B 142.0(8) . . . . ?
C22 Fe2 C21 C26B -18.5(8) 2_755 . . . ?
C25 Fe2 C21 C26B 53.8(7) 2_755 . . . ?
C25 Fe2 C21 C26B -102.5(8) . . . . ?
C24 Fe2 C21 C26B -139.5(8) . . . . ?
C24 Fe2 C21 C26B 59.0(8) 2_755 . . . ?
C23 Fe2 C21 C26B 178.1(8) . . . . ?
C23 Fe2 C21 C26B -16.9(9) 2_755 . . . ?
C25 C21 C22 C23 2.8(6) . . . . ?
C26A C21 C22 C23 -166.9(5) . . . . ?
C26B C21 C22 C23 -163.9(9) . . . . ?
Fe2 C21 C22 C23 -59.6(4) . . . . ?
C25 C21 C22 Fe2 62.4(3) . . . . ?
C26A C21 C22 Fe2 -107.3(5) . . . . ?
C26B C21 C22 Fe2 -104.2(10) . . . . ?
C21 Fe2 C22 C23 178.7(3) 2_755 . . . ?
C21 Fe2 C22 C23 121.3(5) . . . . ?
C22 Fe2 C22 C23 155.6(4) 2_755 . . . ?
C25 Fe2 C22 C23 -138.1(4) 2_755 . . . ?
C25 Fe2 C22 C23 80.3(4) . . . . ?
C24 Fe2 C22 C23 36.2(3) . . . . ?
C24 Fe2 C22 C23 -102.8(4) 2_755 . . . ?
C23 Fe2 C22 C23 -102.5(11) 2_755 . . . ?
C21 Fe2 C22 C21 57.4(4) 2_755 . . . ?
C22 Fe2 C22 C21 34.3(3) 2_755 . . . ?
C25 Fe2 C22 C21 100.7(3) 2_755 . . . ?
C25 Fe2 C22 C21 -41.0(3) . . . . ?
C24 Fe2 C22 C21 -85.1(3) . . . . ?
C24 Fe2 C22 C21 135.9(3) 2_755 . . . ?
C23 Fe2 C22 C21 -121.3(5) . . . . ?
C23 Fe2 C22 C21 136.3(10) 2_755 . . . ?
C21 C22 C23 C24 -1.3(7) . . . . ?
Fe2 C22 C23 C24 -58.2(4) . . . . ?
C21 C22 C23 Fe2 56.9(4) . . . . ?
C21 Fe2 C23 C22 -2.4(6) 2_755 . . . ?
C21 Fe2 C23 C22 -37.2(4) . . . . ?
C22 Fe2 C23 C22 -121.6(11) 2_755 . . . ?
C25 Fe2 C23 C22 55.3(5) 2_755 . . . ?
C25 Fe2 C23 C22 -83.3(4) . . . . ?
C24 Fe2 C23 C22 -121.1(5) . . . . ?
C24 Fe2 C23 C22 105.6(4) 2_755 . . . ?
C23 Fe2 C23 C22 155.2(4) 2_755 . . . ?
C21 Fe2 C23 C24 118.7(5) 2_755 . . . ?
C21 Fe2 C23 C24 83.9(4) . . . . ?
C22 Fe2 C23 C24 121.1(5) . . . . ?
C22 Fe2 C23 C24 -0.5(13) 2_755 . . . ?
C25 Fe2 C23 C24 176.4(3) 2_755 . . . ?
C25 Fe2 C23 C24 37.8(3) . . . . ?
C24 Fe2 C23 C24 -133.3(4) 2_755 . . . ?
C23 Fe2 C23 C24 -83.7(3) 2_755 . . . ?
C22 C23 C24 C25 -0.8(7) . . . . ?
Fe2 C23 C24 C25 -57.6(4) . . . . ?
C22 C23 C24 Fe2 56.8(4) . . . . ?
C21 Fe2 C24 C23 -127.4(5) 2_755 . . . ?
C21 Fe2 C24 C23 -81.0(4) . . . . ?
C22 Fe2 C24 C23 -36.6(4) . . . . ?
C22 Fe2 C24 C23 179.9(4) 2_755 . . . ?
C25 Fe2 C24 C23 -12.3(11) 2_755 . . . ?
C25 Fe2 C24 C23 -119.7(5) . . . . ?
C24 Fe2 C24 C23 81.7(4) 2_755 . . . ?
C23 Fe2 C24 C23 130.9(5) 2_755 . . . ?
C21 Fe2 C24 C25 -7.7(5) 2_755 . . . ?
C21 Fe2 C24 C25 38.7(3) . . . . ?
C22 Fe2 C24 C25 83.1(4) . . . . ?
C22 Fe2 C24 C25 -60.4(4) 2_755 . . . ?
C25 Fe2 C24 C25 107.4(10) 2_755 . . . ?
C24 Fe2 C24 C25 -158.6(3) 2_755 . . . ?
C23 Fe2 C24 C25 119.7(5) . . . . ?
C23 Fe2 C24 C25 -109.4(4) 2_755 . . . ?
C23 C24 C25 C21 2.5(6) . . . . ?
Fe2 C24 C25 C21 -56.6(3) . . . . ?
C23 C24 C25 Fe2 59.0(4) . . . . ?
C22 C21 C25 C24 -3.2(6) . . . . ?
C26A C21 C25 C24 163.9(6) . . . . ?
C26B C21 C25 C24 168.6(6) . . . . ?
Fe2 C21 C25 C24 59.5(4) . . . . ?
C22 C21 C25 Fe2 -62.7(4) . . . . ?
C26A C21 C25 Fe2 104.4(7) . . . . ?
C26B C21 C25 Fe2 109.1(6) . . . . ?
C21 Fe2 C25 C24 175.4(3) 2_755 . . . ?
C21 Fe2 C25 C24 -119.9(4) . . . . ?
C22 Fe2 C25 C24 -80.2(4) . . . . ?
C22 Fe2 C25 C24 133.3(3) 2_755 . . . ?
C25 Fe2 C25 C24 -158.6(3) 2_755 . . . ?
C24 Fe2 C25 C24 110.5(10) 2_755 . . . ?
C23 Fe2 C25 C24 -36.8(3) . . . . ?
C23 Fe2 C25 C24 100.8(4) 2_755 . . . ?
C21 Fe2 C25 C21 -64.7(4) 2_755 . . . ?
C22 Fe2 C25 C21 39.7(3) . . . . ?
C22 Fe2 C25 C21 -106.8(4) 2_755 . . . ?
C25 Fe2 C25 C21 -38.7(3) 2_755 . . . ?
C24 Fe2 C25 C21 119.9(4) . . . . ?
C24 Fe2 C25 C21 -129.6(9) 2_755 . . . ?
C23 Fe2 C25 C21 83.1(4) . . . . ?
C23 Fe2 C25 C21 -139.3(4) 2_755 . . . ?
C22 C21 C26A C26A 115.3(8) . . . 2_755 ?
C25 C21 C26A C26A -50.7(11) . . . 2_755 ?
C26B C21 C26A C26A -60.7(13) . . . 2_755 ?
Fe2 C21 C26A C26A 34.9(10) . . . 2_755 ?
C22 C21 C26A C27 -115.1(7) . . . . ?
C25 C21 C26A C27 78.9(8) . . . . ?
C26B C21 C26A C27 68.9(12) . . . . ?
Fe2 C21 C26A C27 164.5(5) . . . . ?
C30A C27 C26A C21 -78.6(8) . . . . ?
C29B C27 C26A C21 113.7(10) . . . . ?
C28A C27 C26A C21 150.2(7) . . . . ?
C26B C27 C26A C21 -76.2(13) . . . . ?
C30B C27 C26A C21 -3.3(12) . . . . ?
C29A C27 C26A C21 40.1(8) . . . . ?
C28B C27 C26A C21 -130.8(9) . . . . ?
C30A C27 C26A C26A 43.5(10) . . . 2_755 ?
C29B C27 C26A C26A -124.2(11) . . . 2_755 ?
C28A C27 C26A C26A -87.7(10) . . . 2_755 ?
C26B C27 C26A C26A 45.9(13) . . . 2_755 ?
C30B C27 C26A C26A 118.8(11) . . . 2_755 ?
C29A C27 C26A C26A 162.2(8) . . . 2_755 ?
C28B C27 C26A C26A -8.7(13) . . . 2_755 ?
C30A C27 C26B C26B 127.0(14) . . . 2_755 ?
C29B C27 C26B C26B -39.7(18) . . . 2_755 ?
C28A C27 C26B C26B 6.3(19) . . . 2_755 ?
C30B C27 C26B C26B -168.6(14) . . . 2_755 ?
C29A C27 C26B C26B -123.4(12) . . . 2_755 ?
C26A C27 C26B C26B -50.8(16) . . . 2_755 ?
C28B C27 C26B C26B 84.7(16) . . . 2_755 ?
C30A C27 C26B C21 -116.1(9) . . . . ?
C29B C27 C26B C21 77.2(13) . . . . ?
C28A C27 C26B C21 123.2(9) . . . . ?
C30B C27 C26B C21 -51.7(13) . . . . ?
C29A C27 C26B C21 -6.5(13) . . . . ?
C26A C27 C26B C21 66.1(12) . . . . ?
C28B C27 C26B C21 -158.4(9) . . . . ?
C22 C21 C26B C27 -79.8(13) . . . . ?
C25 C21 C26B C27 113.8(9) . . . . ?
C26A C21 C26B C27 -73.8(13) . . . . ?
Fe2 C21 C26B C27 -169.8(6) . . . . ?
C22 C21 C26B C26B 48.1(17) . . . 2_755 ?
C25 C21 C26B C26B -118.4(12) . . . 2_755 ?
C26A C21 C26B C26B 54.1(14) . . . 2_755 ?
Fe2 C21 C26B C26B -41.9(14) . . . 2_755 ?
